data_7126714
loop_
_publ_author_name
'Grass, Amanda'
'Bellow, James A.'
'Morrison, Gregory'
'Zur Loye, Hans-Conrad'
'Lord, Richard L.'
'Groysman, Stanislav'

_publ_section_title
;
 One electron reduction transforms high-valent low-spin cobalt alkylidene
 into high-spin cobalt(ii) carbene radical.
;
_journal_issue 60
_journal_name_full 'Chemical communications (Cambridge, England)'
_journal_page_first 8416
_journal_page_last 8419
_journal_paper_doi 10.1039/d0cc03028g
_journal_volume 56
_journal_year 2020
_chemical_formula_sum 'C72 H72 Co2 N8'
_chemical_formula_weight 1167.24
_chemical_name_systematic 5
_chemical_properties_physical Air-sensitive,Moisture-sensitive,Oxygen-sensitive
_space_group_IT_number 2
_space_group_name_Hall '-P 1'
_space_group_name_H-M_alt 'P -1'
_symmetry_cell_setting triclinic
_symmetry_space_group_name_H-M 'P -1'
_atom_sites_solution_hydrogens geom
_atom_sites_solution_primary direct
_atom_sites_solution_secondary difmap
_audit_creation_method SHELXL-97
_audit_update_record
;
2020-04-03 deposited with the CCDC.	2020-06-17 downloaded from the CCDC.
;
_cell_angle_alpha 98.389(3)
_cell_angle_beta 99.020(3)
_cell_angle_gamma 113.189(3)
_cell_formula_units_Z 2
_cell_length_a 12.0255(6)
_cell_length_b 13.8796(7)
_cell_length_c 21.0959(10)
_cell_measurement_reflns_used 13863
_cell_measurement_temperature 100(2)
_cell_measurement_theta_max 27.56
_cell_measurement_theta_min 1.00
_cell_volume 3111.9(3)
_computing_structure_refinement 'SHELXL-97 (Sheldrick, 1997)'
_computing_structure_solution 'SHELXS-97 (Sheldrick, 1990)'
_diffrn_ambient_temperature 100(2)
_diffrn_measured_fraction_theta_full 0.964
_diffrn_measured_fraction_theta_max 0.964
_diffrn_measurement_device_type 'Bruker Apex2'
_diffrn_radiation_monochromator graphite
_diffrn_radiation_source 'fine-focus sealed tube'
_diffrn_radiation_type MoK\a
_diffrn_radiation_wavelength 0.71073
_diffrn_reflns_av_R_equivalents 0.0769
_diffrn_reflns_av_sigmaI/netI 0.1049
_diffrn_reflns_limit_h_max 15
_diffrn_reflns_limit_h_min -13
_diffrn_reflns_limit_k_max 18
_diffrn_reflns_limit_k_min -18
_diffrn_reflns_limit_l_max 26
_diffrn_reflns_limit_l_min -27
_diffrn_reflns_number 59463
_diffrn_reflns_theta_full 27.56
_diffrn_reflns_theta_max 27.56
_diffrn_reflns_theta_min 1.00
_exptl_absorpt_coefficient_mu 0.582
_exptl_absorpt_correction_T_max 0.9604
_exptl_absorpt_correction_T_min 0.9178
_exptl_absorpt_correction_type empirical
_exptl_absorpt_process_details SADABS
_exptl_crystal_colour orange
_exptl_crystal_density_diffrn 1.246
_exptl_crystal_density_method 'not measured'
_exptl_crystal_description block
_exptl_crystal_F_000 1228
_exptl_crystal_recrystallization_method 'Re-crystallisation from solvent: hexane'
_exptl_crystal_size_max 0.15
_exptl_crystal_size_mid 0.10
_exptl_crystal_size_min 0.07
_refine_diff_density_max 0.576
_refine_diff_density_min -0.470
_refine_diff_density_rms 0.075
_refine_ls_extinction_method none
_refine_ls_goodness_of_fit_ref 1.000
_refine_ls_hydrogen_treatment mixed
_refine_ls_matrix_type full
_refine_ls_number_parameters 755
_refine_ls_number_reflns 13863
_refine_ls_number_restraints 0
_refine_ls_restrained_S_all 1.000
_refine_ls_R_factor_all 0.1138
_refine_ls_R_factor_gt 0.0505
_refine_ls_shift/su_max 0.001
_refine_ls_shift/su_mean 0.000
_refine_ls_structure_factor_coef Fsqd
_refine_ls_weighting_details 'calc w=1/[\s^2^(Fo^2^)+(0.0443P)^2^+0.2508P] where P=(Fo^2^+2Fc^2^)/3'
_refine_ls_weighting_scheme calc
_refine_ls_wR_factor_gt 0.0924
_refine_ls_wR_factor_ref 0.1109
_reflns_number_gt 8337
_reflns_number_total 13863
_reflns_threshold_expression >2sigma(I)
_cod_data_source_file d0cc03028g2.cif
_cod_data_source_block sg796_0m
_cod_depositor_comments 'Adding full bibliography for 7126711--7126714.cif.'
_cod_original_sg_symbol_H-M P-1
_cod_database_code 7126714

loop_
_symmetry_equiv_pos_as_xyz
'x, y, z'
'-x, -y, -z'

loop_
_atom_site_label
_atom_site_type_symbol
_atom_site_fract_x
_atom_site_fract_y
_atom_site_fract_z
_atom_site_U_iso_or_equiv
_atom_site_adp_type
_atom_site_occupancy
_atom_site_symmetry_multiplicity
_atom_site_calc_flag
_atom_site_refinement_flags
_atom_site_disorder_assembly
_atom_site_disorder_group
Co1 Co 0.62021(3) 0.15856(3) 0.196049(17) 0.01682(10) Uani 1 1 d . . .
Co2 Co 0.72746(3) 0.28868(3) 0.302274(17) 0.01679(10) Uani 1 1 d . . .
N8 N 0.85681(19) 0.35145(17) 0.19855(10) 0.0182(5) Uani 1 1 d . . .
C8 C 0.7714(2) 0.2900(2) 0.21953(12) 0.0175(6) Uani 1 1 d . . .
N4 N 0.5871(2) 0.25291(18) 0.40921(11) 0.0241(6) Uani 1 1 d . . .
N7 N 0.7133(2) 0.06481(17) 0.29583(10) 0.0207(5) Uani 1 1 d . . .
N1 N 0.69433(19) 0.02940(18) 0.09981(11) 0.0210(5) Uani 1 1 d . . .
N3 N 0.4959(2) 0.26185(17) 0.11194(11) 0.0213(5) Uani 1 1 d . . .
N6 N 0.7088(2) 0.49468(19) 0.28946(10) 0.0220(5) Uani 1 1 d . . .
N5 N 0.9918(2) 0.37750(17) 0.37642(10) 0.0205(5) Uani 1 1 d . . .
C1 C 0.6670(2) 0.0811(2) 0.13755(13) 0.0180(6) Uani 1 1 d . . .
C3 C 0.5444(2) 0.2219(2) 0.14481(13) 0.0194(6) Uani 1 1 d . . .
C6 C 0.7109(2) 0.4119(2) 0.29531(12) 0.0198(6) Uani 1 1 d . . .
C7 C 0.6975(2) 0.1392(2) 0.27571(12) 0.0180(6) Uani 1 1 d . . .
C4 C 0.6381(2) 0.2623(2) 0.36630(13) 0.0214(7) Uani 1 1 d . . .
N2 N 0.3870(2) -0.02019(18) 0.20830(10) 0.0228(6) Uani 1 1 d . . .
C2 C 0.4752(2) 0.0531(2) 0.20351(12) 0.0199(6) Uani 1 1 d . . .
C49 C 0.7415(2) -0.0116(2) 0.05130(13) 0.0219(7) Uani 1 1 d . . .
C41 C 0.4277(2) 0.3168(2) 0.09026(13) 0.0216(7) Uani 1 1 d . . .
C65 C 0.7722(2) 0.0669(2) 0.35993(12) 0.0195(6) Uani 1 1 d . . .
C66 C 0.8997(3) 0.0945(2) 0.37566(13) 0.0227(7) Uani 1 1 d . . .
C64 C 0.7937(3) 0.4758(2) 0.11696(13) 0.0252(7) Uani 1 1 d . . .
H64A H 0.7080 0.4328 0.1191 0.038 Uiso 1 1 calc R . .
H64B H 0.7938 0.5219 0.0859 0.038 Uiso 1 1 calc R . .
H64C H 0.8423 0.5206 0.1608 0.038 Uiso 1 1 calc R . .
C58 C 0.9410(2) 0.2778(2) 0.11667(13) 0.0209(6) Uani 1 1 d . . .
C5 C 0.8868(3) 0.3397(2) 0.34877(12) 0.0188(6) Uani 1 1 d . . .
C9 C 1.1039(2) 0.4128(2) 0.42252(13) 0.0212(6) Uani 1 1 d . . .
C17 C 0.7614(3) 0.6070(2) 0.29763(13) 0.0232(7) Uani 1 1 d . . .
C57 C 0.8792(2) 0.3403(2) 0.13483(12) 0.0179(6) Uani 1 1 d . . .
C72 C 0.5596(2) -0.0056(2) 0.38456(14) 0.0290(7) Uani 1 1 d . . .
H72A H 0.5244 -0.0184 0.4231 0.043 Uiso 1 1 calc R . .
H72B H 0.5227 -0.0725 0.3503 0.043 Uiso 1 1 calc R . .
H72C H 0.5414 0.0499 0.3675 0.043 Uiso 1 1 calc R . .
C61 C 0.8793(2) 0.3953(2) 0.03246(13) 0.0254(7) Uani 1 1 d . . .
H61 H 0.8597 0.4358 0.0035 0.030 Uiso 1 1 calc R . .
C33 C 0.3031(3) -0.1276(2) 0.19980(13) 0.0242(7) Uani 1 1 d . . .
C18 C 0.8916(3) 0.6612(2) 0.31194(13) 0.0263(7) Uani 1 1 d . . .
C70 C 0.6981(3) 0.0315(2) 0.40428(13) 0.0234(7) Uani 1 1 d . . .
C46 C 0.3569(2) 0.3416(2) 0.13092(14) 0.0240(7) Uani 1 1 d . . .
C71 C 0.9756(3) 0.1236(2) 0.32529(14) 0.0284(7) Uani 1 1 d . . .
H71A H 0.9325 0.0702 0.2834 0.043 Uiso 1 1 calc R . .
H71B H 1.0573 0.1245 0.3408 0.043 Uiso 1 1 calc R . .
H71C H 0.9866 0.1949 0.3188 0.043 Uiso 1 1 calc R . .
C62 C 0.8504(2) 0.4024(2) 0.09404(13) 0.0205(6) Uani 1 1 d . . .
C63 C 0.9820(3) 0.2204(2) 0.16409(13) 0.0260(7) Uani 1 1 d . . .
H63A H 1.0512 0.2732 0.1998 0.039 Uiso 1 1 calc R . .
H63B H 1.0091 0.1703 0.1408 0.039 Uiso 1 1 calc R . .
H63C H 0.9123 0.1803 0.1825 0.039 Uiso 1 1 calc R . .
C50 C 0.8000(2) -0.0776(2) 0.06658(14) 0.0247(7) Uani 1 1 d . . .
C28 C 0.3424(3) 0.2385(2) 0.52912(15) 0.0324(8) Uani 1 1 d . . .
H28 H 0.2865 0.2361 0.5567 0.039 Uiso 1 1 calc R . .
C10 C 1.0971(3) 0.3990(2) 0.48630(13) 0.0262(7) Uani 1 1 d . . .
C68 C 0.9532(3) 0.0903(2) 0.43796(14) 0.0265(7) Uani 1 1 d . . .
H68 H 1.0399 0.1091 0.4496 0.032 Uiso 1 1 calc R . .
C15 C 0.9741(3) 0.3480(2) 0.50315(14) 0.0346(8) Uani 1 1 d . . .
H15A H 0.9856 0.3260 0.5449 0.052 Uiso 1 1 calc R . .
H15B H 0.9183 0.2846 0.4681 0.052 Uiso 1 1 calc R . .
H15C H 0.9376 0.3998 0.5076 0.052 Uiso 1 1 calc R . .
C52 C 0.8412(3) -0.0851(3) -0.04120(16) 0.0377(8) Uani 1 1 d . . .
H52 H 0.8772 -0.1097 -0.0732 0.045 Uiso 1 1 calc R . .
C45 C 0.2887(3) 0.3956(2) 0.10823(15) 0.0318(8) Uani 1 1 d . . .
H45 H 0.2398 0.4144 0.1345 0.038 Uiso 1 1 calc R . .
C42 C 0.4310(2) 0.3417(2) 0.02876(14) 0.0242(7) Uani 1 1 d . . .
C69 C 0.7569(3) 0.0305(2) 0.46602(13) 0.0279(7) Uani 1 1 d . . .
H69 H 0.7089 0.0093 0.4974 0.033 Uiso 1 1 calc R . .
C25 C 0.5041(3) 0.2452(2) 0.44999(14) 0.0241(7) Uani 1 1 d . . .
C54 C 0.7295(2) 0.0174(2) -0.00892(13) 0.0251(7) Uani 1 1 d . . .
C30 C 0.3921(3) 0.2491(2) 0.42351(14) 0.0269(7) Uani 1 1 d . . .
C22 C 0.6834(3) 0.6588(2) 0.29230(14) 0.0296(7) Uani 1 1 d . . .
C40 C 0.4758(3) -0.1787(2) 0.17926(14) 0.0315(8) Uani 1 1 d . . .
H40A H 0.4897 -0.1472 0.1409 0.047 Uiso 1 1 calc R . .
H40B H 0.4903 -0.2438 0.1740 0.047 Uiso 1 1 calc R . .
H40C H 0.5333 -0.1264 0.2193 0.047 Uiso 1 1 calc R . .
C14 C 1.2150(3) 0.4608(2) 0.40348(15) 0.0268(7) Uani 1 1 d . . .
C60 C 0.9357(3) 0.3307(2) 0.01302(14) 0.0298(7) Uani 1 1 d . . .
H60 H 0.9535 0.3261 -0.0293 0.036 Uiso 1 1 calc R . .
C23 C 0.9718(3) 0.6021(2) 0.31538(14) 0.0311(8) Uani 1 1 d . . .
H23A H 1.0592 0.6533 0.3231 0.047 Uiso 1 1 calc R . .
H23B H 0.9481 0.5493 0.2737 0.047 Uiso 1 1 calc R . .
H23C H 0.9607 0.5649 0.3516 0.047 Uiso 1 1 calc R . .
C26 C 0.5375(3) 0.2382(2) 0.51445(14) 0.0256(7) Uani 1 1 d . . .
C20 C 0.8666(3) 0.8270(3) 0.31916(15) 0.0395(9) Uani 1 1 d . . .
H20 H 0.9032 0.9034 0.3270 0.047 Uiso 1 1 calc R . .
C19 C 0.9412(3) 0.7728(2) 0.32322(14) 0.0342(8) Uani 1 1 d . . .
H19 H 1.0291 0.8130 0.3340 0.041 Uiso 1 1 calc R . .
C55 C 0.6633(3) 0.0864(2) -0.02309(14) 0.0331(8) Uani 1 1 d . . .
H55A H 0.5732 0.0425 -0.0334 0.050 Uiso 1 1 calc R . .
H55B H 0.6864 0.1167 -0.0607 0.050 Uiso 1 1 calc R . .
H55C H 0.6871 0.1449 0.0157 0.050 Uiso 1 1 calc R . .
C38 C 0.1813(3) -0.1500(2) 0.20552(13) 0.0295(7) Uani 1 1 d . . .
C34 C 0.3439(3) -0.2072(2) 0.18475(13) 0.0251(7) Uani 1 1 d . . .
C47 C 0.5034(3) 0.3077(2) -0.01401(13) 0.0290(7) Uani 1 1 d . . .
H47A H 0.4678 0.2289 -0.0265 0.043 Uiso 1 1 calc R . .
H47B H 0.5904 0.3359 0.0103 0.043 Uiso 1 1 calc R . .
H47C H 0.4996 0.3361 -0.0538 0.043 Uiso 1 1 calc R . .
C51 C 0.8496(3) -0.1130(2) 0.01847(15) 0.0327(8) Uani 1 1 d . . .
H51 H 0.8905 -0.1577 0.0269 0.039 Uiso 1 1 calc R . .
C29 C 0.3121(3) 0.2457(2) 0.46429(15) 0.0307(7) Uani 1 1 d . . .
H29 H 0.2354 0.2483 0.4478 0.037 Uiso 1 1 calc R . .
C13 C 1.3247(3) 0.4966(2) 0.45270(18) 0.0384(9) Uani 1 1 d . . .
H13 H 1.4032 0.5295 0.4423 0.046 Uiso 1 1 calc R . .
C44 C 0.2914(3) 0.4224(2) 0.04795(16) 0.0344(8) Uani 1 1 d . . .
H44 H 0.2444 0.4594 0.0331 0.041 Uiso 1 1 calc R . .
C43 C 0.3621(3) 0.3957(2) 0.00892(15) 0.0317(8) Uani 1 1 d . . .
H43 H 0.3630 0.4150 -0.0324 0.038 Uiso 1 1 calc R . .
C31 C 0.6611(3) 0.2395(3) 0.54114(14) 0.0346(8) Uani 1 1 d . . .
H31A H 0.6721 0.1836 0.5122 0.052 Uiso 1 1 calc R . .
H31B H 0.6645 0.2256 0.5855 0.052 Uiso 1 1 calc R . .
H31C H 0.7276 0.3101 0.5432 0.052 Uiso 1 1 calc R . .
C67 C 0.8827(3) 0.0594(2) 0.48306(14) 0.0304(8) Uani 1 1 d . . .
H67 H 0.9208 0.0579 0.5257 0.036 Uiso 1 1 calc R . .
C37 C 0.0997(3) -0.2581(3) 0.19391(15) 0.0365(8) Uani 1 1 d . . .
H37 H 0.0159 -0.2768 0.1966 0.044 Uiso 1 1 calc R . .
C12 C 1.3194(3) 0.4844(2) 0.51593(17) 0.0422(9) Uani 1 1 d . . .
H12 H 1.3944 0.5097 0.5488 0.051 Uiso 1 1 calc R . .
C35 C 0.2581(3) -0.3139(2) 0.17425(14) 0.0341(8) Uani 1 1 d . . .
H35 H 0.2830 -0.3702 0.1640 0.041 Uiso 1 1 calc R . .
C11 C 1.2080(3) 0.4365(2) 0.53195(15) 0.0371(8) Uani 1 1 d . . .
H11 H 1.2071 0.4289 0.5759 0.045 Uiso 1 1 calc R . .
C16 C 1.2160(3) 0.4741(3) 0.33461(16) 0.0406(9) Uani 1 1 d . . .
H16A H 1.1706 0.4036 0.3038 0.061 Uiso 1 1 calc R . .
H16B H 1.3022 0.5062 0.3301 0.061 Uiso 1 1 calc R . .
H16C H 1.1760 0.5212 0.3246 0.061 Uiso 1 1 calc R . .
C27 C 0.4534(3) 0.2347(2) 0.55366(14) 0.0307(8) Uani 1 1 d . . .
H27 H 0.4731 0.2297 0.5981 0.037 Uiso 1 1 calc R . .
C53 C 0.7813(3) -0.0219(3) -0.05515(14) 0.0346(8) Uani 1 1 d . . .
H53 H 0.7750 -0.0046 -0.0971 0.041 Uiso 1 1 calc R . .
C48 C 0.3534(3) 0.3083(2) 0.19505(14) 0.0307(7) Uani 1 1 d . . .
H48A H 0.3109 0.2297 0.1867 0.046 Uiso 1 1 calc R . .
H48B H 0.3084 0.3401 0.2194 0.046 Uiso 1 1 calc R . .
H48C H 0.4386 0.3334 0.2211 0.046 Uiso 1 1 calc R . .
C36 C 0.1368(3) -0.3384(3) 0.17871(15) 0.0401(9) Uani 1 1 d . . .
H36 H 0.0787 -0.4115 0.1712 0.048 Uiso 1 1 calc R . .
C59 C 0.9665(2) 0.2727(2) 0.05452(14) 0.0280(7) Uani 1 1 d . . .
H59 H 1.0057 0.2286 0.0406 0.034 Uiso 1 1 calc R . .
C24 C 0.5446(3) 0.5962(3) 0.27674(16) 0.0405(8) Uani 1 1 d . . .
H24A H 0.5162 0.5481 0.2329 0.061 Uiso 1 1 calc R . .
H24B H 0.5054 0.6461 0.2776 0.061 Uiso 1 1 calc R . .
H24C H 0.5217 0.5535 0.3096 0.061 Uiso 1 1 calc R . .
C39 C 0.1436(3) -0.0614(2) 0.22403(16) 0.0372(8) Uani 1 1 d . . .
H39A H 0.0584 -0.0919 0.2301 0.056 Uiso 1 1 calc R . .
H39B H 0.1473 -0.0219 0.1889 0.056 Uiso 1 1 calc R . .
H39C H 0.2003 -0.0122 0.2652 0.056 Uiso 1 1 calc R . .
C56 C 0.8077(3) -0.1074(3) 0.13208(15) 0.0367(8) Uani 1 1 d . . .
H56A H 0.8446 -0.1590 0.1322 0.055 Uiso 1 1 calc R . .
H56B H 0.7240 -0.1399 0.1399 0.055 Uiso 1 1 calc R . .
H56C H 0.8597 -0.0426 0.1670 0.055 Uiso 1 1 calc R . .
C32 C 0.3629(3) 0.2606(3) 0.35396(14) 0.0364(8) Uani 1 1 d . . .
H32A H 0.4241 0.3295 0.3495 0.055 Uiso 1 1 calc R . .
H32B H 0.2794 0.2581 0.3433 0.055 Uiso 1 1 calc R . .
H32C H 0.3662 0.2015 0.3237 0.055 Uiso 1 1 calc R . .
C21 C 0.7386(3) 0.7703(2) 0.30374(15) 0.0369(8) Uani 1 1 d . . .
H21 H 0.6878 0.8081 0.3009 0.044 Uiso 1 1 calc R . .

loop_
_atom_site_aniso_label
_atom_site_aniso_U_11
_atom_site_aniso_U_22
_atom_site_aniso_U_33
_atom_site_aniso_U_23
_atom_site_aniso_U_13
_atom_site_aniso_U_12
Co1 0.0132(2) 0.0191(2) 0.0175(2) 0.00229(16) 0.00168(15) 0.00755(16)
Co2 0.0148(2) 0.0188(2) 0.0167(2) 0.00277(15) 0.00293(15) 0.00788(16)
N8 0.0144(12) 0.0220(13) 0.0170(12) 0.0008(10) 0.0013(9) 0.0086(10)
C8 0.0167(14) 0.0193(14) 0.0173(14) 0.0014(12) -0.0012(11) 0.0114(12)
N4 0.0283(14) 0.0200(13) 0.0267(14) 0.0050(11) 0.0128(11) 0.0107(11)
N7 0.0203(13) 0.0182(12) 0.0217(13) 0.0022(10) 0.0006(10) 0.0086(11)
N1 0.0148(12) 0.0234(13) 0.0231(13) 0.0010(11) 0.0031(10) 0.0084(11)
N3 0.0158(12) 0.0222(13) 0.0231(13) 0.0056(10) -0.0001(10) 0.0068(11)
N6 0.0243(13) 0.0235(14) 0.0199(13) 0.0036(10) 0.0061(10) 0.0119(12)
N5 0.0179(13) 0.0236(13) 0.0196(12) 0.0024(10) 0.0028(10) 0.0100(11)
C1 0.0162(14) 0.0187(15) 0.0183(15) 0.0054(12) -0.0008(11) 0.0081(12)
C3 0.0143(14) 0.0206(15) 0.0184(15) 0.0004(12) 0.0053(11) 0.0034(12)
C6 0.0163(15) 0.0244(16) 0.0157(14) 0.0012(12) 0.0033(11) 0.0069(13)
C7 0.0130(14) 0.0212(15) 0.0191(14) 0.0025(12) 0.0058(11) 0.0063(12)
C4 0.0185(15) 0.0170(15) 0.0250(16) 0.0016(12) -0.0009(12) 0.0070(13)
N2 0.0172(13) 0.0252(14) 0.0246(13) 0.0083(11) 0.0042(10) 0.0070(11)
C2 0.0193(15) 0.0233(15) 0.0181(15) 0.0003(12) -0.0001(12) 0.0133(13)
C49 0.0149(14) 0.0246(16) 0.0209(15) -0.0056(12) 0.0041(11) 0.0069(13)
C41 0.0128(14) 0.0202(15) 0.0292(16) 0.0066(13) -0.0018(12) 0.0065(12)
C65 0.0237(16) 0.0120(14) 0.0205(15) -0.0003(11) -0.0006(12) 0.0089(12)
C66 0.0262(16) 0.0155(14) 0.0244(16) -0.0002(12) 0.0005(12) 0.0107(13)
C64 0.0231(16) 0.0246(16) 0.0268(16) 0.0079(13) 0.0017(13) 0.0098(14)
C58 0.0137(14) 0.0222(15) 0.0225(16) 0.0028(12) 0.0030(12) 0.0044(13)
C5 0.0245(16) 0.0184(15) 0.0165(14) 0.0046(12) 0.0077(12) 0.0110(13)
C9 0.0150(15) 0.0182(15) 0.0268(16) -0.0019(12) -0.0042(12) 0.0093(12)
C17 0.0341(18) 0.0175(15) 0.0203(15) 0.0036(12) 0.0062(13) 0.0136(14)
C57 0.0131(14) 0.0184(14) 0.0179(14) 0.0030(12) 0.0027(11) 0.0031(12)
C72 0.0276(17) 0.0272(17) 0.0338(18) 0.0110(14) 0.0085(14) 0.0114(14)
C61 0.0216(16) 0.0309(17) 0.0244(16) 0.0128(13) 0.0041(12) 0.0102(14)
C33 0.0209(16) 0.0242(16) 0.0223(16) 0.0056(13) 0.0050(12) 0.0042(14)
C18 0.0374(19) 0.0236(16) 0.0185(15) 0.0037(12) 0.0090(13) 0.0131(15)
C70 0.0242(16) 0.0188(15) 0.0262(16) 0.0046(12) 0.0011(13) 0.0102(13)
C46 0.0151(15) 0.0259(16) 0.0286(17) 0.0068(13) 0.0004(12) 0.0079(13)
C71 0.0274(17) 0.0283(17) 0.0312(17) 0.0032(14) 0.0050(13) 0.0154(14)
C62 0.0149(14) 0.0198(15) 0.0221(15) 0.0030(12) 0.0040(11) 0.0034(12)
C63 0.0238(16) 0.0301(17) 0.0276(16) 0.0055(13) 0.0056(13) 0.0154(14)
C50 0.0168(15) 0.0240(16) 0.0290(17) -0.0028(13) 0.0031(12) 0.0082(13)
C28 0.040(2) 0.0270(17) 0.041(2) 0.0108(15) 0.0289(16) 0.0170(16)
C10 0.0326(18) 0.0218(16) 0.0237(16) -0.0040(13) -0.0026(13) 0.0178(14)
C68 0.0235(16) 0.0242(16) 0.0305(17) 0.0009(13) -0.0031(13) 0.0142(14)
C15 0.045(2) 0.0335(18) 0.0296(18) 0.0086(14) 0.0117(15) 0.0193(16)
C52 0.0230(17) 0.041(2) 0.040(2) -0.0125(16) 0.0110(15) 0.0101(16)
C45 0.0221(16) 0.0309(18) 0.047(2) 0.0105(15) 0.0077(14) 0.0151(14)
C42 0.0148(15) 0.0246(16) 0.0286(17) 0.0067(13) -0.0015(12) 0.0059(13)
C69 0.0394(19) 0.0243(16) 0.0237(16) 0.0090(13) 0.0082(14) 0.0159(15)
C25 0.0259(17) 0.0216(16) 0.0284(17) 0.0055(13) 0.0164(13) 0.0103(13)
C54 0.0157(15) 0.0270(16) 0.0240(16) -0.0022(13) 0.0022(12) 0.0041(13)
C30 0.0295(17) 0.0202(16) 0.0299(17) 0.0044(13) 0.0108(14) 0.0087(14)
C22 0.045(2) 0.0263(17) 0.0251(17) 0.0083(13) 0.0115(14) 0.0207(16)
C40 0.0291(18) 0.0308(18) 0.0353(18) 0.0059(14) 0.0085(14) 0.0137(15)
C14 0.0192(16) 0.0179(15) 0.0435(19) 0.0032(14) 0.0059(14) 0.0100(13)
C60 0.0235(17) 0.0415(19) 0.0232(16) 0.0065(14) 0.0114(13) 0.0108(15)
C23 0.0319(18) 0.0273(17) 0.0304(17) 0.0040(14) 0.0056(14) 0.0104(15)
C26 0.0310(17) 0.0195(15) 0.0328(17) 0.0078(13) 0.0159(14) 0.0137(14)
C20 0.066(3) 0.0209(17) 0.0344(19) 0.0069(14) 0.0196(17) 0.0186(18)
C19 0.045(2) 0.0242(17) 0.0294(18) 0.0018(14) 0.0128(15) 0.0109(16)
C55 0.0255(17) 0.0399(19) 0.0265(17) 0.0071(14) 0.0019(13) 0.0083(15)
C38 0.0226(17) 0.0335(18) 0.0244(16) 0.0038(14) 0.0050(13) 0.0050(15)
C34 0.0248(16) 0.0250(16) 0.0203(15) 0.0037(13) 0.0046(12) 0.0061(14)
C47 0.0257(17) 0.0309(17) 0.0260(17) 0.0060(14) 0.0015(13) 0.0094(14)
C51 0.0215(17) 0.0271(17) 0.044(2) -0.0058(15) 0.0063(14) 0.0105(14)
C29 0.0282(18) 0.0289(17) 0.0398(19) 0.0077(15) 0.0151(14) 0.0143(15)
C13 0.0166(16) 0.0215(17) 0.072(3) 0.0014(17) 0.0048(16) 0.0085(14)
C44 0.0256(17) 0.0337(19) 0.053(2) 0.0206(16) 0.0053(15) 0.0195(15)
C43 0.0270(17) 0.0338(18) 0.0345(18) 0.0158(15) 0.0003(14) 0.0129(15)
C31 0.045(2) 0.0396(19) 0.0317(18) 0.0128(15) 0.0147(15) 0.0276(17)
C67 0.0376(19) 0.0277(17) 0.0236(16) 0.0047(14) -0.0058(14) 0.0169(15)
C37 0.0230(17) 0.036(2) 0.0376(19) 0.0043(15) 0.0076(14) 0.0006(16)
C12 0.040(2) 0.0308(19) 0.044(2) -0.0067(16) -0.0212(17) 0.0200(17)
C35 0.037(2) 0.0244(17) 0.0338(18) 0.0022(14) 0.0076(14) 0.0073(15)
C11 0.044(2) 0.0334(19) 0.0311(18) -0.0018(15) -0.0062(15) 0.0217(17)
C16 0.0303(19) 0.042(2) 0.054(2) 0.0139(17) 0.0177(16) 0.0162(16)
C27 0.049(2) 0.0235(16) 0.0276(17) 0.0109(13) 0.0217(15) 0.0170(16)
C53 0.0261(17) 0.041(2) 0.0228(17) -0.0053(14) 0.0060(13) 0.0047(16)
C48 0.0250(17) 0.0376(18) 0.0302(17) 0.0060(14) 0.0048(13) 0.0152(15)
C36 0.034(2) 0.0277(19) 0.041(2) 0.0025(15) 0.0108(15) -0.0031(16)
C59 0.0207(16) 0.0374(18) 0.0271(17) 0.0017(14) 0.0076(13) 0.0149(14)
C24 0.042(2) 0.040(2) 0.052(2) 0.0100(17) 0.0130(17) 0.0287(18)
C39 0.0243(17) 0.040(2) 0.048(2) 0.0118(16) 0.0151(15) 0.0112(16)
C56 0.0319(18) 0.0382(19) 0.043(2) 0.0066(16) 0.0037(15) 0.0203(16)
C32 0.0330(19) 0.040(2) 0.0346(19) 0.0075(15) 0.0083(14) 0.0140(16)
C21 0.053(2) 0.0323(19) 0.0373(19) 0.0103(15) 0.0168(16) 0.0266(18)

loop_
_atom_type_symbol
_atom_type_description
_atom_type_scat_dispersion_real
_atom_type_scat_dispersion_imag
_atom_type_scat_source
C C 0.0033 0.0016 'International Tables Vol C Tables 4.2.6.8 and 6.1.1.4'
N N 0.0061 0.0033 'International Tables Vol C Tables 4.2.6.8 and 6.1.1.4'
Co Co 0.3494 0.9721 'International Tables Vol C Tables 4.2.6.8 and 6.1.1.4'
H H 0.0000 0.0000 'International Tables Vol C Tables 4.2.6.8 and 6.1.1.4'

loop_
_geom_angle_atom_site_label_1
_geom_angle_atom_site_label_2
_geom_angle_atom_site_label_3
_geom_angle
_geom_angle_site_symmetry_1
_geom_angle_site_symmetry_3
_geom_angle_publ_flag
C1 Co1 C2 100.50(12) . . ?
C1 Co1 C3 103.81(11) . . ?
C2 Co1 C3 95.31(11) . . ?
C1 Co1 C7 99.39(11) . . ?
C2 Co1 C7 86.86(11) . . ?
C3 Co1 C7 155.86(12) . . ?
C1 Co1 C8 97.70(11) . . ?
C2 Co1 C8 159.51(11) . . ?
C3 Co1 C8 89.38(11) . . ?
C7 Co1 C8 80.93(11) . . ?
C1 Co1 Co2 134.15(8) . . ?
C2 Co1 Co2 110.02(8) . . ?
C3 Co1 Co2 106.41(8) . . ?
C7 Co1 Co2 50.96(8) . . ?
C8 Co1 Co2 49.67(8) . . ?
C5 Co2 C6 102.31(12) . . ?
C5 Co2 C4 102.89(11) . . ?
C6 Co2 C4 94.15(12) . . ?
C5 Co2 C8 93.79(11) . . ?
C6 Co2 C8 86.33(11) . . ?
C4 Co2 C8 162.78(11) . . ?
C5 Co2 C7 97.64(11) . . ?
C6 Co2 C7 156.77(11) . . ?
C4 Co2 C7 92.87(11) . . ?
C8 Co2 C7 80.56(11) . . ?
C5 Co2 Co1 130.17(9) . . ?
C6 Co2 Co1 107.64(8) . . ?
C4 Co2 Co1 113.41(8) . . ?
C8 Co2 Co1 50.64(8) . . ?
C7 Co2 Co1 49.47(8) . . ?
C8 N8 C57 129.1(2) . . ?
N8 C8 Co2 135.4(2) . . ?
N8 C8 Co1 144.9(2) . . ?
Co2 C8 Co1 79.69(10) . . ?
C4 N4 C25 166.0(3) . . ?
C7 N7 C65 127.9(2) . . ?
C1 N1 C49 167.7(3) . . ?
C3 N3 C41 162.7(3) . . ?
C6 N6 C17 154.2(3) . . ?
C5 N5 C9 165.3(3) . . ?
N1 C1 Co1 178.4(2) . . ?
N3 C3 Co1 179.7(3) . . ?
N6 C6 Co2 174.9(2) . . ?
N7 C7 Co1 137.1(2) . . ?
N7 C7 Co2 143.3(2) . . ?
Co1 C7 Co2 79.56(11) . . ?
N4 C4 Co2 175.3(2) . . ?
C2 N2 C33 157.9(3) . . ?
N2 C2 Co1 174.4(2) . . ?
C54 C49 N1 117.9(3) . . ?
C54 C49 C50 123.8(3) . . ?
N1 C49 C50 118.2(2) . . ?
C42 C41 N3 118.6(3) . . ?
C42 C41 C46 123.5(3) . . ?
N3 C41 C46 117.9(2) . . ?
C66 C65 C70 121.4(2) . . ?
C66 C65 N7 119.8(2) . . ?
C70 C65 N7 118.5(2) . . ?
C68 C66 C65 118.2(3) . . ?
C68 C66 C71 121.2(3) . . ?
C65 C66 C71 120.6(2) . . ?
C59 C58 C57 118.2(3) . . ?
C59 C58 C63 121.1(3) . . ?
C57 C58 C63 120.6(2) . . ?
N5 C5 Co2 175.7(2) . . ?
N5 C9 C14 119.1(3) . . ?
N5 C9 C10 117.0(2) . . ?
C14 C9 C10 123.9(2) . . ?
C22 C17 C18 123.5(3) . . ?
C22 C17 N6 119.1(3) . . ?
C18 C17 N6 117.4(3) . . ?
C58 C57 C62 121.7(2) . . ?
C58 C57 N8 119.8(2) . . ?
C62 C57 N8 118.1(3) . . ?
C60 C61 C62 121.0(3) . . ?
C34 C33 N2 118.4(2) . . ?
C34 C33 C38 123.2(3) . . ?
N2 C33 C38 118.4(3) . . ?
C19 C18 C17 116.1(3) . . ?
C19 C18 C23 122.2(3) . . ?
C17 C18 C23 121.7(3) . . ?
C69 C70 C65 117.7(3) . . ?
C69 C70 C72 121.7(3) . . ?
C65 C70 C72 120.6(2) . . ?
C45 C46 C41 117.1(3) . . ?
C45 C46 C48 122.2(3) . . ?
C41 C46 C48 120.7(3) . . ?
C61 C62 C57 117.7(3) . . ?
C61 C62 C64 121.6(3) . . ?
C57 C62 C64 120.7(2) . . ?
C51 C50 C49 116.6(3) . . ?
C51 C50 C56 122.3(3) . . ?
C49 C50 C56 121.1(3) . . ?
C27 C28 C29 120.2(3) . . ?
C11 C10 C9 116.7(3) . . ?
C11 C10 C15 122.6(3) . . ?
C9 C10 C15 120.7(2) . . ?
C67 C68 C66 121.2(3) . . ?
C51 C52 C53 120.7(3) . . ?
C44 C45 C46 120.6(3) . . ?
C43 C42 C41 116.9(3) . . ?
C43 C42 C47 122.2(3) . . ?
C41 C42 C47 120.8(3) . . ?
C67 C69 C70 121.8(3) . . ?
C26 C25 C30 123.3(3) . . ?
C26 C25 N4 119.3(3) . . ?
C30 C25 N4 117.4(2) . . ?
C49 C54 C53 116.3(3) . . ?
C49 C54 C55 121.5(3) . . ?
C53 C54 C55 122.2(3) . . ?
C29 C30 C25 117.6(3) . . ?
C29 C30 C32 121.5(3) . . ?
C25 C30 C32 120.9(3) . . ?
C21 C22 C17 117.6(3) . . ?
C21 C22 C24 121.4(3) . . ?
C17 C22 C24 121.0(3) . . ?
C9 C14 C13 116.2(3) . . ?
C9 C14 C16 121.3(3) . . ?
C13 C14 C16 122.5(3) . . ?
C59 C60 C61 120.4(3) . . ?
C25 C26 C27 117.0(3) . . ?
C25 C26 C31 121.0(3) . . ?
C27 C26 C31 121.9(3) . . ?
C21 C20 C19 120.0(3) . . ?
C20 C19 C18 122.0(3) . . ?
C37 C38 C33 116.4(3) . . ?
C37 C38 C39 122.6(3) . . ?
C33 C38 C39 121.0(3) . . ?
C35 C34 C33 117.7(3) . . ?
C35 C34 C40 121.3(3) . . ?
C33 C34 C40 121.0(3) . . ?
C52 C51 C50 121.3(3) . . ?
C30 C29 C28 120.7(3) . . ?
C12 C13 C14 120.5(3) . . ?
C45 C44 C43 120.5(3) . . ?
C42 C43 C44 121.4(3) . . ?
C69 C67 C68 119.6(3) . . ?
C36 C37 C38 121.8(3) . . ?
C11 C12 C13 120.9(3) . . ?
C36 C35 C34 120.3(3) . . ?
C12 C11 C10 121.8(3) . . ?
C28 C27 C26 121.2(3) . . ?
C52 C53 C54 121.2(3) . . ?
C37 C36 C35 120.6(3) . . ?
C60 C59 C58 120.8(3) . . ?
C20 C21 C22 120.8(3) . . ?

loop_
_geom_bond_atom_site_label_1
_geom_bond_atom_site_label_2
_geom_bond_distance
_geom_bond_site_symmetry_2
_geom_bond_publ_flag
Co1 C1 1.817(3) . ?
Co1 C2 1.830(3) . ?
Co1 C3 1.836(3) . ?
Co1 C7 1.897(3) . ?
Co1 C8 1.929(3) . ?
Co1 Co2 2.4546(5) . ?
Co2 C5 1.809(3) . ?
Co2 C6 1.822(3) . ?
Co2 C4 1.845(3) . ?
Co2 C8 1.902(3) . ?
Co2 C7 1.939(3) . ?
N8 C8 1.241(3) . ?
N8 C57 1.410(3) . ?
N4 C4 1.166(3) . ?
N4 C25 1.400(3) . ?
N7 C7 1.241(3) . ?
N7 C65 1.415(3) . ?
N1 C1 1.166(3) . ?
N1 C49 1.400(3) . ?
N3 C3 1.170(3) . ?
N3 C41 1.393(3) . ?
N6 C6 1.182(3) . ?
N6 C17 1.404(3) . ?
N5 C5 1.170(3) . ?
N5 C9 1.390(3) . ?
N2 C2 1.177(3) . ?
N2 C33 1.398(3) . ?
C49 C54 1.390(4) . ?
C49 C50 1.400(4) . ?
C41 C42 1.393(4) . ?
C41 C46 1.397(4) . ?
C65 C66 1.397(4) . ?
C65 C70 1.400(4) . ?
C66 C68 1.389(4) . ?
C66 C71 1.505(4) . ?
C64 C62 1.497(4) . ?
C58 C59 1.391(4) . ?
C58 C57 1.397(4) . ?
C58 C63 1.506(4) . ?
C9 C14 1.391(4) . ?
C9 C10 1.397(4) . ?
C17 C22 1.389(4) . ?
C17 C18 1.402(4) . ?
C57 C62 1.400(4) . ?
C72 C70 1.503(4) . ?
C61 C60 1.376(4) . ?
C61 C62 1.396(4) . ?
C33 C34 1.391(4) . ?
C33 C38 1.401(4) . ?
C18 C19 1.390(4) . ?
C18 C23 1.491(4) . ?
C70 C69 1.386(4) . ?
C46 C45 1.390(4) . ?
C46 C48 1.493(4) . ?
C50 C51 1.380(4) . ?
C50 C56 1.498(4) . ?
C28 C27 1.378(4) . ?
C28 C29 1.388(4) . ?
C10 C11 1.371(4) . ?
C10 C15 1.493(4) . ?
C68 C67 1.376(4) . ?
C52 C51 1.371(4) . ?
C52 C53 1.371(4) . ?
C45 C44 1.377(4) . ?
C42 C43 1.377(4) . ?
C42 C47 1.497(4) . ?
C69 C67 1.374(4) . ?
C25 C26 1.385(4) . ?
C25 C30 1.399(4) . ?
C54 C53 1.393(4) . ?
C54 C55 1.499(4) . ?
C30 C29 1.380(4) . ?
C30 C32 1.501(4) . ?
C22 C21 1.388(4) . ?
C22 C24 1.501(4) . ?
C40 C34 1.505(4) . ?
C14 C13 1.403(4) . ?
C14 C16 1.492(4) . ?
C60 C59 1.375(4) . ?
C26 C27 1.394(4) . ?
C26 C31 1.497(4) . ?
C20 C21 1.381(4) . ?
C20 C19 1.381(4) . ?
C38 C37 1.391(4) . ?
C38 C39 1.491(4) . ?
C34 C35 1.391(4) . ?
C13 C12 1.377(4) . ?
C44 C43 1.384(4) . ?
C37 C36 1.369(5) . ?
C12 C11 1.363(5) . ?
C35 C36 1.384(4) . ?
